data_4350170
loop_
_publ_author_name
'Renard, Sylvie L.'
'Sylvestre, Isabelle'
'Barrett, Simon A.'
'Kilner, Colin A.'
'Halcrow, Malcolm A.'

_publ_section_title
;
 Homoleptic zinc(II) complexes with first and second coordination shells
 of 5-tert-butylpyrazole.
;
_journal_issue 21
_journal_name_full 'Inorganic chemistry'
_journal_page_first 8711
_journal_page_last 8718
_journal_paper_doi 10.1021/ic052144q
_journal_volume 45
_journal_year 2006
_chemical_formula_moiety '? C28 H48 N8 Zn, 4[C7 H12 N2], 2[Cl O4]'
_chemical_formula_sum 'C56 H96 Cl2 N16 O8 Zn'
_chemical_formula_weight 1257.76
_chemical_name_systematic
; 
Tetrakis[5-tertbutylpyrazole]zinc(II) tetrakis[5-tertbutylpyrazole]
diperchlorate (compound 3)
;
_space_group_IT_number 2
_space_group_name_Hall '-P 1'
_space_group_name_H-M_alt 'P -1'
_symmetry_cell_setting triclinic
_symmetry_space_group_name_H-M 'P -1'
_atom_sites_solution_hydrogens geom
_atom_sites_solution_primary direct
_atom_sites_solution_secondary difmap
_audit_creation_method SHELXL-97
_cell_angle_alpha 87.2741(4)
_cell_angle_beta 72.4221(5)
_cell_angle_gamma 89.6037(5)
_cell_formula_units_Z 2
_cell_length_a 13.2821(1)
_cell_length_b 13.2855(2)
_cell_length_c 20.8585(3)
_cell_measurement_reflns_used 71569
_cell_measurement_temperature 150(2)
_cell_measurement_theta_max 27.52
_cell_measurement_theta_min 1.03
_cell_volume 3504.74(8)
_computing_cell_refinement 'DENZO-SMN (Otwinowski & Minor, 1997)'
_computing_data_collection 'COLLECT (Nonius, 1999)'
_computing_data_reduction 'DENZO-SMN (Otwinowski & Minor, 1997)'
_computing_molecular_graphics 'ORTEX (McArdle, 1995)'
_computing_publication_material 'local program'
_computing_structure_refinement 'SHELXL-97 (Sheldrick, 1997)'
_computing_structure_solution 'SHELXS-97 (Sheldrick, 1990)'
_diffrn_ambient_temperature 150(2)
_diffrn_detector_area_resol_mean 9.091
_diffrn_measured_fraction_theta_full 0.995
_diffrn_measured_fraction_theta_max 0.995
_diffrn_measurement_device_type 'Nonius KappaCCD area detector diffractometer'
_diffrn_measurement_method '\w and \f scans'
_diffrn_radiation_monochromator graphite
_diffrn_radiation_source 'fine-focus sealed tube'
_diffrn_radiation_type MoK\a
_diffrn_radiation_wavelength 0.71073
_diffrn_reflns_av_R_equivalents 0.0727
_diffrn_reflns_av_sigmaI/netI 0.0481
_diffrn_reflns_limit_h_max 17
_diffrn_reflns_limit_h_min -17
_diffrn_reflns_limit_k_max 16
_diffrn_reflns_limit_k_min -17
_diffrn_reflns_limit_l_max 27
_diffrn_reflns_limit_l_min -27
_diffrn_reflns_number 71569
_diffrn_reflns_theta_full 27.52
_diffrn_reflns_theta_max 27.52
_diffrn_reflns_theta_min 1.03
_exptl_absorpt_coefficient_mu 0.485
_exptl_absorpt_correction_T_max 0.918
_exptl_absorpt_correction_T_min 0.856
_exptl_absorpt_correction_type multi-scan
_exptl_absorpt_process_details
;
 Using multiple and symmetry-related data measurements via the program SORTAV
 See R.H. Blessing, Acta Cryst (1995), A51, 33-38 
;
_exptl_crystal_colour Colourless
_exptl_crystal_density_diffrn 1.192
_exptl_crystal_density_method 'not measured'
_exptl_crystal_description Block
_exptl_crystal_F_000 1344
_exptl_crystal_size_max 0.33
_exptl_crystal_size_mid 0.20
_exptl_crystal_size_min 0.18
_refine_diff_density_max 0.814
_refine_diff_density_min -0.587
_refine_diff_density_rms 0.088
_refine_ls_extinction_coef 0.0090(12)
_refine_ls_extinction_expression Fc^*^=kFc[1+0.001xFc^2^\l^3^/sin(2\q)]^-1/4^
_refine_ls_extinction_method SHELXL
_refine_ls_goodness_of_fit_ref 1.024
_refine_ls_hydrogen_treatment constr
_refine_ls_matrix_type full
_refine_ls_number_parameters 823
_refine_ls_number_reflns 16056
_refine_ls_number_restraints 100
_refine_ls_restrained_S_all 1.051
_refine_ls_R_factor_all 0.0832
_refine_ls_R_factor_gt 0.0596
_refine_ls_shift/su_max 0.001
_refine_ls_shift/su_mean 0.000
_refine_ls_structure_factor_coef Fsqd
_refine_ls_weighting_details 'calc w=1/[\s^2^(Fo^2^)+(0.1003P)^2^+1.9373P] where P=(Fo^2^+2Fc^2^)/3'
_refine_ls_weighting_scheme calc
_refine_ls_wR_factor_gt 0.1645
_refine_ls_wR_factor_ref 0.1835
_reflns_number_gt 11959
_reflns_number_total 16056
_reflns_threshold_expression >2sigma(I)
_cod_data_source_file ic052144qsi20051216_045557.cif
_cod_data_source_block c:\datasets\leeds\sr55\sr55
_cod_depositor_comments
;
The following automatic conversions were performed:

data item '_symmetry_cell_setting' value 'Triclinic' was changed to
'triclinic' in accordance with the
/home/saulius/struct/COD-crude-data/automatic-downloads/DataCite-retrospective/ACS/depositions/lib/dictionaries/cif_core.dic
dictionary named 'cif_core.dic' version 2.4.2 last updated on
2011-04-26.

Automatic conversion script
Id: cif_fix_values 6909 2019-04-08 15:41:33Z antanas 
;
_cod_database_code 4350170

loop_
_symmetry_equiv_pos_as_xyz
'x, y, z'
'-x, -y, -z'

loop_
_atom_site_label
_atom_site_type_symbol
_atom_site_fract_x
_atom_site_fract_y
_atom_site_fract_z
_atom_site_U_iso_or_equiv
_atom_site_adp_type
_atom_site_occupancy
_atom_site_symmetry_multiplicity
_atom_site_calc_flag
_atom_site_refinement_flags
_atom_site_disorder_assembly
_atom_site_disorder_group
Zn1 Zn 0.52069(2) 0.88599(2) 0.249771(15) 0.03997(12) Uani 1 1 d . . .
N2 N 0.43662(17) 0.99480(16) 0.30285(11) 0.0395(5) Uani 1 1 d . . .
N3 N 0.33963(17) 0.98239(16) 0.34917(11) 0.0394(5) Uani 1 1 d . . .
H3 H 0.3069 0.9240 0.3613 0.047 Uiso 1 1 calc R . .
C4 C 0.3004(2) 1.07079(19) 0.37383(12) 0.0384(5) Uani 1 1 d . . .
C5 C 0.3747(2) 1.1437(2) 0.34244(13) 0.0427(6) Uani 1 1 d . . .
H5 H 0.3701 1.2140 0.3492 0.051 Uiso 1 1 calc R . .
C6 C 0.4574(2) 1.0934(2) 0.29916(14) 0.0428(6) Uani 1 1 d . . .
H6 H 0.5202 1.1247 0.2708 0.051 Uiso 1 1 calc R . .
C7 C 0.1950(2) 1.0761(2) 0.42749(14) 0.0438(6) Uani 1 1 d . . .
C8 C 0.1576(3) 1.1854(2) 0.43198(17) 0.0578(8) Uani 1 1 d . . .
H8A H 0.2111 1.2280 0.4412 0.087 Uiso 1 1 calc R . .
H8B H 0.0910 1.1898 0.4684 0.087 Uiso 1 1 calc R . .
H8C H 0.1469 1.2085 0.3892 0.087 Uiso 1 1 calc R . .
C9 C 0.1135(2) 1.0113(3) 0.40940(16) 0.0562(8) Uani 1 1 d . . .
H9A H 0.1080 1.0345 0.3653 0.084 Uiso 1 1 calc R . .
H9B H 0.0447 1.0171 0.4435 0.084 Uiso 1 1 calc R . .
H9C H 0.1359 0.9407 0.4078 0.084 Uiso 1 1 calc R . .
C10 C 0.2086(3) 1.0373(3) 0.49471(14) 0.0563(8) Uani 1 1 d . . .
H10A H 0.2297 0.9664 0.4917 0.084 Uiso 1 1 calc R . .
H10B H 0.1416 1.0433 0.5306 0.084 Uiso 1 1 calc R . .
H10C H 0.2632 1.0772 0.5049 0.084 Uiso 1 1 calc R . .
N11 N 0.43264(17) 0.83128(17) 0.19727(11) 0.0411(5) Uani 1 1 d . . .
N12 N 0.46261(17) 0.75925(16) 0.15115(11) 0.0400(5) Uani 1 1 d . . .
H12 H 0.5261 0.7329 0.1382 0.048 Uiso 1 1 calc R . .
C13 C 0.3824(2) 0.73340(19) 0.12783(13) 0.0392(5) Uani 1 1 d . . .
C14 C 0.2973(2) 0.7913(2) 0.15975(14) 0.0453(6) Uani 1 1 d . . .
H14 H 0.2291 0.7907 0.1539 0.054 Uiso 1 1 calc R . .
C15 C 0.3315(2) 0.8507(2) 0.20220(14) 0.0452(6) Uani 1 1 d . . .
H15 H 0.2892 0.8985 0.2307 0.054 Uiso 1 1 calc R . .
C16 C 0.3974(2) 0.6567(2) 0.07485(14) 0.0440(6) Uani 1 1 d . . .
C17 C 0.4603(3) 0.7063(2) 0.00638(15) 0.0567(8) Uani 1 1 d . . .
H17A H 0.4667 0.6587 -0.0291 0.085 Uiso 1 1 calc R . .
H17B H 0.5309 0.7251 0.0076 0.085 Uiso 1 1 calc R . .
H17C H 0.4235 0.7668 -0.0030 0.085 Uiso 1 1 calc R . .
C18 C 0.2894(3) 0.6226(3) 0.07217(17) 0.0585(8) Uani 1 1 d . . .
H18A H 0.2486 0.5934 0.1163 0.088 Uiso 1 1 calc R . .
H18B H 0.2985 0.5719 0.0383 0.088 Uiso 1 1 calc R . .
H18C H 0.2517 0.6807 0.0602 0.088 Uiso 1 1 calc R . .
C19 C 0.4566(3) 0.5649(2) 0.09193(17) 0.0580(8) Uani 1 1 d . . .
H19A H 0.4170 0.5354 0.1363 0.087 Uiso 1 1 calc R . .
H19B H 0.5268 0.5859 0.0926 0.087 Uiso 1 1 calc R . .
H19C H 0.4638 0.5149 0.0578 0.087 Uiso 1 1 calc R . .
N20 N 0.55243(18) 0.76744(17) 0.30269(11) 0.0434(5) Uani 1 1 d . A .
N21 N 0.60377(17) 0.76937(16) 0.34988(11) 0.0403(5) Uani 1 1 d . A .
H21 H 0.6267 0.8246 0.3627 0.048 Uiso 1 1 calc R . .
C22 C 0.6150(2) 0.6762(2) 0.37454(13) 0.0442(6) Uani 1 1 d D . .
C23 C 0.5693(3) 0.6111(2) 0.34190(15) 0.0509(7) Uani 1 1 d . A .
H23 H 0.5645 0.5398 0.3482 0.061 Uiso 1 1 calc R . .
C24 C 0.5316(3) 0.6708(2) 0.29807(15) 0.0512(7) Uani 1 1 d . . .
H24 H 0.4958 0.6461 0.2688 0.061 Uiso 1 1 calc R A .
C25A C 0.6748(9) 0.6607(6) 0.4260(4) 0.044(2) Uani 0.63 1 d PD A 1
C26A C 0.6028(11) 0.6942(12) 0.4941(4) 0.069(4) Uani 0.63 1 d PD A 1
H26A H 0.5380 0.6534 0.5076 0.104 Uiso 0.63 1 calc PR A 1
H26B H 0.5849 0.7654 0.4899 0.104 Uiso 0.63 1 calc PR A 1
H26C H 0.6397 0.6852 0.5282 0.104 Uiso 0.63 1 calc PR A 1
C27A C 0.7012(7) 0.5485(4) 0.4305(4) 0.0609(16) Uani 0.63 1 d PD A 1
H27A H 0.6356 0.5091 0.4475 0.091 Uiso 0.63 1 calc PR A 1
H27B H 0.7439 0.5378 0.4612 0.091 Uiso 0.63 1 calc PR A 1
H27C H 0.7409 0.5268 0.3857 0.091 Uiso 0.63 1 calc PR A 1
C28A C 0.7782(5) 0.7226(6) 0.4050(3) 0.0461(13) Uani 0.63 1 d PD A 1
H28A H 0.8179 0.7075 0.4369 0.069 Uiso 0.63 1 calc PR A 1
H28B H 0.7617 0.7946 0.4049 0.069 Uiso 0.63 1 calc PR A 1
H28C H 0.8208 0.7052 0.3598 0.069 Uiso 0.63 1 calc PR A 1
C25B C 0.6559(15) 0.6518(14) 0.4325(9) 0.065(6) Uiso 0.37 1 d PD A 2
C26B C 0.5922(19) 0.7017(19) 0.4957(9) 0.073(8) Uiso 0.37 1 d PD A 2
H26D H 0.6100 0.7736 0.4919 0.109 Uiso 0.37 1 calc PR A 2
H26E H 0.6085 0.6702 0.5348 0.109 Uiso 0.37 1 calc PR A 2
H26F H 0.5167 0.6934 0.5013 0.109 Uiso 0.37 1 calc PR A 2
C27B C 0.6573(16) 0.5382(11) 0.4451(11) 0.130(10) Uiso 0.37 1 d PD A 2
H27D H 0.5846 0.5123 0.4611 0.195 Uiso 0.37 1 calc PR A 2
H27E H 0.6928 0.5222 0.4793 0.195 Uiso 0.37 1 calc PR A 2
H27F H 0.6953 0.5067 0.4032 0.195 Uiso 0.37 1 calc PR A 2
C28B C 0.7702(12) 0.6933(12) 0.4125(10) 0.081(7) Uiso 0.37 1 d PD A 2
H28D H 0.8157 0.6531 0.3770 0.122 Uiso 0.37 1 calc PR A 2
H28E H 0.7961 0.6894 0.4518 0.122 Uiso 0.37 1 calc PR A 2
H28F H 0.7714 0.7637 0.3959 0.122 Uiso 0.37 1 calc PR A 2
N29 N 0.65940(17) 0.94612(17) 0.19645(11) 0.0413(5) Uani 1 1 d . B .
N30 N 0.67462(17) 1.02276(16) 0.14887(11) 0.0395(5) Uani 1 1 d . B .
H30 H 0.6238 1.0529 0.1365 0.047 Uiso 1 1 calc R . .
C31 C 0.7778(2) 1.0464(2) 0.12315(13) 0.0419(6) Uani 1 1 d D . .
C32 C 0.8312(2) 0.9828(2) 0.15519(15) 0.0486(7) Uani 1 1 d . B .
H32 H 0.9052 0.9809 0.1481 0.058 Uiso 1 1 calc R . .
C33 C 0.7552(2) 0.9221(2) 0.19982(15) 0.0476(6) Uani 1 1 d . . .
H33 H 0.7694 0.8704 0.2289 0.057 Uiso 1 1 calc R B .
C34A C 0.8113(6) 1.1355(7) 0.0720(4) 0.0423(17) Uani 0.63 1 d PD B 1
C35A C 0.8046(10) 1.1003(10) 0.0034(4) 0.064(3) Uani 0.63 1 d PD B 1
H35A H 0.8307 1.1541 -0.0314 0.096 Uiso 0.63 1 calc PR B 1
H35B H 0.7310 1.0845 0.0072 0.096 Uiso 0.63 1 calc PR B 1
H35C H 0.8479 1.0401 -0.0089 0.096 Uiso 0.63 1 calc PR B 1
C36A C 0.7409(6) 1.2271(4) 0.0922(4) 0.0447(13) Uani 0.63 1 d PD B 1
H36A H 0.7443 1.2488 0.1357 0.067 Uiso 0.63 1 calc PR B 1
H36B H 0.6678 1.2093 0.0958 0.067 Uiso 0.63 1 calc PR B 1
H36C H 0.7653 1.2821 0.0580 0.067 Uiso 0.63 1 calc PR B 1
C37A C 0.9259(4) 1.1633(5) 0.0657(3) 0.0569(14) Uani 0.63 1 d PD B 1
H37A H 0.9305 1.1823 0.1095 0.085 Uiso 0.63 1 calc PR B 1
H37B H 0.9490 1.2201 0.0328 0.085 Uiso 0.63 1 calc PR B 1
H37C H 0.9714 1.1053 0.0506 0.085 Uiso 0.63 1 calc PR B 1
C34B C 0.8240(12) 1.1168(12) 0.0636(8) 0.052(5) Uiso 0.37 1 d PD B 2
C35B C 0.7983(18) 1.0825(18) 0.0019(8) 0.065(6) Uiso 0.37 1 d PD B 2
H35D H 0.8304 1.0167 -0.0102 0.097 Uiso 0.37 1 calc PR B 2
H35E H 0.8264 1.1317 -0.0358 0.097 Uiso 0.37 1 calc PR B 2
H35F H 0.7216 1.0770 0.0117 0.097 Uiso 0.37 1 calc PR B 2
C36B C 0.7722(11) 1.2195(11) 0.0833(9) 0.069(6) Uiso 0.37 1 d PD B 2
H36D H 0.6955 1.2131 0.0933 0.103 Uiso 0.37 1 calc PR B 2
H36E H 0.7994 1.2693 0.0459 0.103 Uiso 0.37 1 calc PR B 2
H36F H 0.7888 1.2415 0.1232 0.103 Uiso 0.37 1 calc PR B 2
C37B C 0.9431(10) 1.1255(12) 0.0493(9) 0.097(6) Uiso 0.37 1 d PD B 2
H37D H 0.9590 1.1399 0.0909 0.145 Uiso 0.37 1 calc PR B 2
H37E H 0.9706 1.1803 0.0155 0.145 Uiso 0.37 1 calc PR B 2
H37F H 0.9762 1.0620 0.0323 0.145 Uiso 0.37 1 calc PR B 2
N38 N 0.2674(2) 0.78373(19) 0.38269(14) 0.0539(6) Uani 1 1 d . . .
N39 N 0.20575(19) 0.72647(17) 0.35783(13) 0.0487(6) Uani 1 1 d . . .
H39 H 0.1681 0.7512 0.3326 0.058 Uiso 1 1 calc R . .
C40 C 0.2075(2) 0.6275(2) 0.37545(16) 0.0488(7) Uani 1 1 d . . .
C41 C 0.2756(3) 0.6212(3) 0.4132(2) 0.0738(11) Uani 1 1 d . . .
H41 H 0.2953 0.5618 0.4335 0.089 Uiso 1 1 calc R . .
C42 C 0.3102(3) 0.7182(3) 0.41599(19) 0.0674(10) Uani 1 1 d . . .
H42 H 0.3588 0.7355 0.4391 0.081 Uiso 1 1 calc R . .
C43 C 0.1445(3) 0.5497(2) 0.35320(18) 0.0583(8) Uani 1 1 d . . .
C44 C 0.1775(4) 0.5519(3) 0.2762(2) 0.0860(12) Uani 1 1 d . . .
H44A H 0.1610 0.6179 0.2590 0.129 Uiso 1 1 calc R . .
H44B H 0.1390 0.4992 0.2617 0.129 Uiso 1 1 calc R . .
H44C H 0.2536 0.5400 0.2586 0.129 Uiso 1 1 calc R . .
C45 C 0.0274(3) 0.5725(3) 0.3815(3) 0.0887(13) Uani 1 1 d . . .
H45A H 0.0088 0.5770 0.4305 0.133 Uiso 1 1 calc R . .
H45B H -0.0141 0.5186 0.3709 0.133 Uiso 1 1 calc R . .
H45C H 0.0121 0.6368 0.3614 0.133 Uiso 1 1 calc R . .
C46 C 0.1668(4) 0.4456(3) 0.3804(3) 0.0895(13) Uani 1 1 d . . .
H46A H 0.2381 0.4247 0.3552 0.134 Uiso 1 1 calc R . .
H46B H 0.1151 0.3968 0.3752 0.134 Uiso 1 1 calc R . .
H46C H 0.1615 0.4488 0.4281 0.134 Uiso 1 1 calc R . .
N47 N 0.6747(2) 0.70141(19) 0.11763(14) 0.0536(6) Uani 1 1 d . . .
N48 N 0.72086(18) 0.62457(19) 0.14291(13) 0.0500(6) Uani 1 1 d . . .
H48 H 0.6854 0.5733 0.1675 0.060 Uiso 1 1 calc R . .
C49 C 0.8261(2) 0.6344(2) 0.12677(15) 0.0467(6) Uani 1 1 d . . .
C50 C 0.8495(3) 0.7238(3) 0.0899(2) 0.0689(10) Uani 1 1 d . . .
H50 H 0.9173 0.7539 0.0709 0.083 Uiso 1 1 calc R . .
C51 C 0.7540(3) 0.7614(3) 0.08577(18) 0.0644(9) Uani 1 1 d . . .
H51 H 0.7467 0.8231 0.0627 0.077 Uiso 1 1 calc R . .
C52 C 0.8943(2) 0.5579(2) 0.14952(18) 0.0562(7) Uani 1 1 d . . .
C53 C 0.8818(4) 0.4556(3) 0.1229(3) 0.0887(13) Uani 1 1 d . . .
H53A H 0.8082 0.4328 0.1413 0.133 Uiso 1 1 calc R . .
H53B H 0.9281 0.4069 0.1365 0.133 Uiso 1 1 calc R . .
H53C H 0.9010 0.4613 0.0736 0.133 Uiso 1 1 calc R . .
C54 C 0.8604(3) 0.5505(4) 0.2269(2) 0.0869(12) Uani 1 1 d . . .
H54A H 0.8628 0.6176 0.2440 0.130 Uiso 1 1 calc R . .
H54B H 0.9086 0.5057 0.2420 0.130 Uiso 1 1 calc R . .
H54C H 0.7883 0.5234 0.2442 0.130 Uiso 1 1 calc R . .
C55 C 1.0095(3) 0.5910(3) 0.1223(3) 0.0875(13) Uani 1 1 d . . .
H55A H 1.0266 0.6092 0.0741 0.131 Uiso 1 1 calc R . .
H55B H 1.0549 0.5357 0.1291 0.131 Uiso 1 1 calc R . .
H55C H 1.0211 0.6495 0.1461 0.131 Uiso 1 1 calc R . .
N56 N 0.65301(19) 0.96401(17) 0.37987(12) 0.0451(5) Uani 1 1 d . . .
N57 N 0.73978(18) 1.02340(16) 0.35394(11) 0.0412(5) Uani 1 1 d . . .
H57 H 0.8015 1.0006 0.3302 0.049 Uiso 1 1 calc R . .
C58 C 0.7218(2) 1.12073(19) 0.36826(13) 0.0386(5) Uani 1 1 d . . .
C59 C 0.6170(2) 1.1252(2) 0.40540(16) 0.0501(7) Uani 1 1 d . . .
H59 H 0.5787 1.1833 0.4235 0.060 Uiso 1 1 calc R . .
C60 C 0.5786(2) 1.0269(2) 0.41098(15) 0.0494(7) Uani 1 1 d . . .
H60 H 0.5078 1.0074 0.4342 0.059 Uiso 1 1 calc R . .
C61 C 0.8059(2) 1.2014(2) 0.34332(14) 0.0453(6) Uani 1 1 d . . .
C62 C 0.8425(3) 1.2074(3) 0.26629(17) 0.0726(10) Uani 1 1 d . . .
H62A H 0.8786 1.1449 0.2497 0.109 Uiso 1 1 calc R . .
H62B H 0.8912 1.2646 0.2500 0.109 Uiso 1 1 calc R . .
H62C H 0.7811 1.2165 0.2498 0.109 Uiso 1 1 calc R . .
C63 C 0.7596(3) 1.3029(2) 0.3681(2) 0.0673(9) Uani 1 1 d . . .
H63A H 0.7031 1.3207 0.3485 0.101 Uiso 1 1 calc R . .
H63B H 0.8152 1.3547 0.3544 0.101 Uiso 1 1 calc R . .
H63C H 0.7309 1.2986 0.4173 0.101 Uiso 1 1 calc R . .
C64 C 0.8992(3) 1.1767(3) 0.3697(2) 0.0737(11) Uani 1 1 d . . .
H64A H 0.8764 1.1791 0.4189 0.111 Uiso 1 1 calc R . .
H64B H 0.9560 1.2260 0.3504 0.111 Uiso 1 1 calc R . .
H64C H 0.9249 1.1090 0.3568 0.111 Uiso 1 1 calc R . .
N65 N 0.49025(18) 1.08963(18) 0.12028(12) 0.0444(5) Uani 1 1 d . . .
N66 N 0.41986(17) 1.16277(17) 0.14538(11) 0.0407(5) Uani 1 1 d . . .
H66 H 0.4325 1.2120 0.1688 0.049 Uiso 1 1 calc R . .
C67 C 0.3285(2) 1.1524(2) 0.13081(13) 0.0396(6) Uani 1 1 d . . .
C68 C 0.3406(2) 1.0682(2) 0.09415(16) 0.0518(7) Uani 1 1 d . . .
H68 H 0.2904 1.0399 0.0758 0.062 Uiso 1 1 calc R . .
C69 C 0.4410(2) 1.0325(2) 0.08905(15) 0.0503(7) Uani 1 1 d . . .
H69 H 0.4706 0.9742 0.0660 0.060 Uiso 1 1 calc R . .
C70 C 0.2368(2) 1.2235(2) 0.15499(15) 0.0465(6) Uani 1 1 d . . .
C71 C 0.1995(3) 1.2195(3) 0.23159(17) 0.0708(10) Uani 1 1 d . . .
H71A H 0.1757 1.1509 0.2485 0.106 Uiso 1 1 calc R . .
H71B H 0.1410 1.2664 0.2474 0.106 Uiso 1 1 calc R . .
H71C H 0.2580 1.2385 0.2482 0.106 Uiso 1 1 calc R . .
C72 C 0.2702(3) 1.3304(3) 0.1274(2) 0.0748(11) Uani 1 1 d . . .
H72A H 0.2099 1.3756 0.1424 0.112 Uiso 1 1 calc R . .
H72B H 0.2945 1.3315 0.0780 0.112 Uiso 1 1 calc R . .
H72C H 0.3276 1.3527 0.1439 0.112 Uiso 1 1 calc R . .
C73 C 0.1461(3) 1.1906(3) 0.1296(2) 0.0710(10) Uani 1 1 d . . .
H73A H 0.1238 1.1219 0.1472 0.106 Uiso 1 1 calc R . .
H73B H 0.1698 1.1922 0.0803 0.106 Uiso 1 1 calc R . .
H73C H 0.0865 1.2365 0.1451 0.106 Uiso 1 1 calc R . .
Cl74 Cl 0.52409(5) 0.38191(5) 0.24438(4) 0.04917(18) Uani 1 1 d D . .
O75A O 0.5606(6) 0.4753(4) 0.2164(3) 0.062(2) Uiso 0.40 1 d PD C 1
O76A O 0.4423(5) 0.3442(5) 0.2205(4) 0.0777(19) Uiso 0.40 1 d PD C 1
O77A O 0.6025(6) 0.3041(5) 0.2346(5) 0.106(3) Uiso 0.40 1 d PD C 1
O78A O 0.4784(6) 0.3850(5) 0.3173(2) 0.0694(16) Uiso 0.40 1 d PD C 1
O75B O 0.6192(5) 0.4412(5) 0.2149(4) 0.080(2) Uiso 0.40 1 d PD C 2
O76B O 0.4377(5) 0.4495(5) 0.2514(4) 0.103(2) Uiso 0.40 1 d PD C 2
O77B O 0.5215(5) 0.2989(4) 0.2086(3) 0.0702(17) Uiso 0.40 1 d PD C 2
O78B O 0.5280(6) 0.3543(5) 0.3110(3) 0.0678(16) Uiso 0.40 1 d PD C 2
O75C O 0.5865(10) 0.4640(7) 0.2059(5) 0.044(3) Uiso 0.20 1 d PD C 3
O76C O 0.4328(8) 0.4152(10) 0.2925(6) 0.093(4) Uiso 0.20 1 d PD C 3
O77C O 0.4910(9) 0.3291(8) 0.1948(5) 0.054(3) Uiso 0.20 1 d PD C 3
O78C O 0.5839(9) 0.3205(8) 0.2738(7) 0.078(4) Uiso 0.20 1 d PD C 3
Cl7A Cl 0.0148(3) 0.8718(3) 0.2503(2) 0.0394(11) Uiso 0.33 1 d PD D 1
O80A O 0.0597(5) 0.7939(5) 0.2835(4) 0.0607(18) Uiso 0.33 1 d PD D 1
O81A O -0.0886(4) 0.8915(5) 0.2861(3) 0.0535(17) Uiso 0.33 1 d PD D 1
O82A O 0.0322(5) 0.8510(5) 0.1852(3) 0.0524(15) Uiso 0.33 1 d PD D 1
O83A O 0.0836(6) 0.9604(5) 0.2521(5) 0.092(3) Uiso 0.33 1 d PD D 1
Cl7B Cl 0.0078(3) 0.8739(3) 0.26540(18) 0.0452(10) Uiso 0.33 1 d PD E 2
O80B O 0.0672(7) 0.8292(7) 0.3025(4) 0.074(3) Uiso 0.33 1 d PD E 2
O81B O -0.0809(6) 0.9181(8) 0.3025(5) 0.087(3) Uiso 0.33 1 d PD E 2
O82B O 0.0728(9) 0.9583(8) 0.2218(6) 0.140(5) Uiso 0.33 1 d PD E 2
O83B O -0.0027(9) 0.8083(7) 0.2154(5) 0.110(3) Uiso 0.33 1 d PD E 2
Cl7C Cl 0.0238(2) 0.8868(2) 0.2528(2) 0.0348(9) Uiso 0.33 1 d PD F 3
O80C O 0.0926(5) 0.8534(5) 0.2848(4) 0.0533(18) Uiso 0.33 1 d PD F 3
O81C O -0.0399(6) 0.9672(5) 0.2817(4) 0.082(2) Uiso 0.33 1 d PD F 3
O82C O 0.0641(6) 0.9039(7) 0.1828(3) 0.080(2) Uiso 0.33 1 d PD F 3
O83C O -0.0590(7) 0.8046(6) 0.2589(6) 0.116(4) Uiso 0.33 1 d PD F 3

loop_
_atom_site_aniso_label
_atom_site_aniso_U_11
_atom_site_aniso_U_22
_atom_site_aniso_U_33
_atom_site_aniso_U_23
_atom_site_aniso_U_13
_atom_site_aniso_U_12
Zn1 0.03840(18) 0.04156(19) 0.03995(19) 0.00127(12) -0.01225(13) -0.00111(12)
N2 0.0369(11) 0.0434(12) 0.0375(11) 0.0017(9) -0.0105(9) -0.0039(9)
N3 0.0384(11) 0.0403(11) 0.0381(11) 0.0025(9) -0.0099(9) -0.0061(9)
C4 0.0420(13) 0.0424(13) 0.0323(12) 0.0021(10) -0.0141(10) -0.0023(11)
C5 0.0498(15) 0.0389(13) 0.0398(14) 0.0014(11) -0.0146(12) -0.0031(11)
C6 0.0457(14) 0.0428(14) 0.0398(14) 0.0036(11) -0.0135(12) -0.0086(11)
C7 0.0437(14) 0.0513(15) 0.0361(13) 0.0008(11) -0.0120(11) 0.0008(12)
C8 0.0608(19) 0.0588(18) 0.0503(18) -0.0047(14) -0.0115(15) 0.0106(15)
C9 0.0421(15) 0.074(2) 0.0503(17) -0.0027(15) -0.0107(13) -0.0043(14)
C10 0.0530(17) 0.076(2) 0.0358(15) 0.0068(14) -0.0092(13) 0.0016(15)
N11 0.0395(11) 0.0440(12) 0.0386(12) -0.0012(9) -0.0102(9) 0.0026(9)
N12 0.0352(11) 0.0450(12) 0.0393(12) -0.0011(9) -0.0108(9) 0.0030(9)
C13 0.0391(13) 0.0437(14) 0.0344(13) 0.0060(10) -0.0119(10) -0.0041(11)
C14 0.0354(13) 0.0566(16) 0.0447(15) 0.0001(12) -0.0136(11) -0.0007(11)
C15 0.0404(14) 0.0523(16) 0.0419(14) -0.0004(12) -0.0113(11) 0.0056(12)
C16 0.0461(15) 0.0449(14) 0.0409(14) 0.0020(11) -0.0134(12) -0.0028(11)
C17 0.067(2) 0.0575(18) 0.0388(15) -0.0019(13) -0.0061(14) -0.0056(15)
C18 0.0579(18) 0.066(2) 0.0554(19) -0.0018(15) -0.0233(15) -0.0129(15)
C19 0.073(2) 0.0469(16) 0.0582(19) -0.0065(14) -0.0255(16) 0.0063(15)
N20 0.0479(13) 0.0425(12) 0.0424(12) 0.0009(9) -0.0180(10) -0.0033(10)
N21 0.0448(12) 0.0381(11) 0.0393(12) -0.0015(9) -0.0147(10) -0.0004(9)
C22 0.0546(16) 0.0379(13) 0.0380(14) -0.0024(10) -0.0107(12) 0.0055(11)
C23 0.0679(19) 0.0359(14) 0.0495(16) -0.0003(12) -0.0187(14) -0.0017(13)
C24 0.0649(19) 0.0432(15) 0.0495(16) -0.0014(12) -0.0232(14) -0.0072(13)
C25A 0.068(5) 0.036(3) 0.032(3) -0.0045(19) -0.019(3) 0.013(3)
C26A 0.078(6) 0.097(8) 0.027(3) -0.009(3) -0.005(3) -0.001(4)
C27A 0.096(6) 0.038(3) 0.058(3) 0.007(2) -0.040(4) 0.015(3)
C28A 0.050(3) 0.051(4) 0.042(3) -0.007(3) -0.020(2) 0.014(2)
N29 0.0380(11) 0.0451(12) 0.0396(12) 0.0042(9) -0.0111(9) 0.0011(9)
N30 0.0344(11) 0.0467(12) 0.0386(11) 0.0017(9) -0.0134(9) 0.0019(9)
C31 0.0341(13) 0.0551(16) 0.0376(13) -0.0024(11) -0.0121(11) -0.0045(11)
C32 0.0336(13) 0.0676(18) 0.0463(16) -0.0011(13) -0.0150(12) 0.0027(12)
C33 0.0406(14) 0.0557(16) 0.0480(16) 0.0036(12) -0.0168(12) 0.0072(12)
C34A 0.034(3) 0.062(4) 0.031(3) 0.003(3) -0.010(2) -0.009(3)
C35A 0.092(6) 0.070(6) 0.029(3) -0.005(3) -0.019(3) -0.002(4)
C36A 0.051(4) 0.046(3) 0.040(3) 0.006(2) -0.018(3) -0.011(2)
C37A 0.038(2) 0.077(4) 0.050(3) 0.015(3) -0.007(2) -0.020(3)
N38 0.0541(14) 0.0510(14) 0.0566(15) 0.0059(11) -0.0176(12) -0.0099(11)
N39 0.0507(13) 0.0407(12) 0.0582(15) 0.0089(10) -0.0231(12) -0.0020(10)
C40 0.0461(15) 0.0410(14) 0.0545(17) 0.0126(12) -0.0105(13) -0.0016(12)
C41 0.076(2) 0.068(2) 0.085(3) 0.0376(19) -0.042(2) -0.0139(18)
C42 0.069(2) 0.074(2) 0.068(2) 0.0234(17) -0.0370(18) -0.0195(17)
C43 0.0605(19) 0.0412(15) 0.071(2) 0.0079(14) -0.0186(16) -0.0050(13)
C44 0.112(4) 0.069(2) 0.078(3) -0.006(2) -0.030(3) -0.017(2)
C45 0.056(2) 0.081(3) 0.127(4) -0.002(3) -0.025(2) -0.0175(19)
C46 0.105(3) 0.0456(19) 0.119(4) 0.018(2) -0.040(3) -0.012(2)
N47 0.0450(13) 0.0539(14) 0.0605(16) -0.0010(12) -0.0141(12) 0.0050(11)
N48 0.0348(12) 0.0507(14) 0.0601(15) 0.0064(11) -0.0091(11) -0.0050(10)
C49 0.0350(13) 0.0492(15) 0.0510(16) -0.0073(12) -0.0048(12) -0.0010(11)
C50 0.0434(17) 0.063(2) 0.081(2) 0.0100(17) 0.0073(16) -0.0010(15)
C51 0.059(2) 0.0580(19) 0.062(2) 0.0112(15) 0.0000(16) 0.0065(15)
C52 0.0396(15) 0.0579(18) 0.070(2) -0.0049(15) -0.0143(14) 0.0040(13)
C53 0.084(3) 0.060(2) 0.131(4) -0.015(2) -0.044(3) 0.017(2)
C54 0.075(3) 0.111(3) 0.079(3) 0.007(2) -0.030(2) 0.019(2)
C55 0.0393(18) 0.090(3) 0.130(4) -0.005(3) -0.020(2) 0.0017(18)
N56 0.0499(13) 0.0439(12) 0.0440(13) 0.0006(10) -0.0181(11) -0.0049(10)
N57 0.0407(12) 0.0389(11) 0.0426(12) -0.0018(9) -0.0105(10) 0.0036(9)
C58 0.0446(14) 0.0387(13) 0.0351(13) -0.0050(10) -0.0156(11) 0.0058(10)
C59 0.0470(16) 0.0488(16) 0.0532(17) -0.0139(13) -0.0114(13) 0.0088(12)
C60 0.0438(15) 0.0578(17) 0.0452(15) -0.0067(13) -0.0108(12) -0.0029(13)
C61 0.0499(15) 0.0399(14) 0.0455(15) 0.0009(11) -0.0140(12) -0.0001(11)
C62 0.093(3) 0.066(2) 0.0478(19) 0.0058(16) -0.0055(18) -0.0171(19)
C63 0.077(2) 0.0446(17) 0.078(2) -0.0095(16) -0.0183(19) -0.0026(16)
C64 0.058(2) 0.068(2) 0.101(3) 0.021(2) -0.036(2) -0.0172(17)
N65 0.0399(12) 0.0498(13) 0.0434(13) 0.0043(10) -0.0137(10) 0.0022(10)
N66 0.0360(11) 0.0466(12) 0.0420(12) -0.0011(9) -0.0156(9) -0.0029(9)
C67 0.0355(13) 0.0473(14) 0.0384(13) 0.0050(11) -0.0158(11) -0.0051(10)
C68 0.0557(17) 0.0543(17) 0.0551(18) -0.0054(13) -0.0311(15) -0.0021(13)
C69 0.0584(18) 0.0490(16) 0.0459(16) -0.0062(12) -0.0188(14) 0.0058(13)
C70 0.0342(13) 0.0583(17) 0.0470(15) 0.0021(12) -0.0128(12) 0.0002(12)
C71 0.0525(19) 0.108(3) 0.0491(19) -0.0071(18) -0.0101(15) 0.0166(19)
C72 0.0532(19) 0.060(2) 0.101(3) 0.0045(19) -0.0100(19) 0.0088(16)
C73 0.0474(18) 0.093(3) 0.082(3) -0.006(2) -0.0341(18) 0.0038(17)
Cl74 0.0454(4) 0.0459(4) 0.0582(4) 0.0027(3) -0.0192(3) -0.0085(3)

loop_
_atom_type_symbol
_atom_type_description
_atom_type_scat_dispersion_real
_atom_type_scat_dispersion_imag
_atom_type_scat_source
C C 0.0033 0.0016 'International Tables Vol C Tables 4.2.6.8 and 6.1.1.4'
H H 0.0000 0.0000 'International Tables Vol C Tables 4.2.6.8 and 6.1.1.4'
N N 0.0061 0.0033 'International Tables Vol C Tables 4.2.6.8 and 6.1.1.4'
Zn Zn 0.2839 1.4301 'International Tables Vol C Tables 4.2.6.8 and 6.1.1.4'
Cl Cl 0.1484 0.1585 'International Tables Vol C Tables 4.2.6.8 and 6.1.1.4'
O O 0.0106 0.0060 'International Tables Vol C Tables 4.2.6.8 and 6.1.1.4'

loop_
_geom_angle_atom_site_label_1
_geom_angle_atom_site_label_2
_geom_angle_atom_site_label_3
_geom_angle
N2 Zn1 N11 106.15(9)
N2 Zn1 N29 107.12(9)
N11 Zn1 N29 116.26(9)
N2 Zn1 N20 116.16(9)
N11 Zn1 N20 105.06(9)
N29 Zn1 N20 106.50(9)
C6 N2 N3 105.5(2)
C6 N2 Zn1 129.18(18)
N3 N2 Zn1 125.18(16)
C4 N3 N2 111.2(2)
N3 C4 C5 106.8(2)
N3 C4 C7 121.1(2)
C5 C4 C7 132.1(3)
C4 C5 C6 105.9(2)
N2 C6 C5 110.6(2)
C4 C7 C8 109.2(2)
C4 C7 C9 109.9(2)
C8 C7 C9 109.0(3)
C4 C7 C10 108.4(2)
C8 C7 C10 110.4(3)
C9 C7 C10 110.0(3)
C15 N11 N12 105.4(2)
C15 N11 Zn1 128.67(19)
N12 N11 Zn1 125.74(17)
C13 N12 N11 111.3(2)
N12 C13 C14 106.8(2)
N12 C13 C16 121.1(2)
C14 C13 C16 132.1(2)
C13 C14 C15 106.0(2)
N11 C15 C14 110.5(3)
C13 C16 C18 109.0(2)
C13 C16 C19 110.4(2)
C18 C16 C19 109.0(3)
C13 C16 C17 108.5(2)
C18 C16 C17 109.7(3)
C19 C16 C17 110.2(3)
C24 N20 N21 105.6(2)
C24 N20 Zn1 128.0(2)
N21 N20 Zn1 126.37(17)
C22 N21 N20 111.4(2)
N21 C22 C23 106.6(2)
N21 C22 C25B 125.4(8)
C23 C22 C25B 127.5(8)
N21 C22 C25A 120.0(4)
C23 C22 C25A 133.3(4)
C25B C22 C25A 10.3(11)
C22 C23 C24 106.0(2)
N20 C24 C23 110.5(3)
C22 C25A C27A 108.4(5)
C22 C25A C26A 107.8(7)
C27A C25A C26A 110.6(8)
C22 C25A C28A 111.0(6)
C27A C25A C28A 109.1(7)
C26A C25A C28A 110.0(7)
C22 C25B C26B 112.1(14)
C22 C25B C27B 109.8(13)
C26B C25B C27B 110.5(14)
C22 C25B C28B 106.7(12)
C26B C25B C28B 108.4(14)
C27B C25B C28B 109.2(13)
C33 N29 N30 105.6(2)
C33 N29 Zn1 128.37(19)
N30 N29 Zn1 126.01(16)
C31 N30 N29 111.0(2)
N30 C31 C32 106.8(2)
N30 C31 C34B 125.1(7)
C32 C31 C34B 127.4(7)
N30 C31 C34A 119.2(4)
C32 C31 C34A 133.8(4)
C34B C31 C34A 12.3(9)
C31 C32 C33 106.0(2)
N29 C33 C32 110.6(2)
C36A C34A C31 112.4(5)
C36A C34A C37A 109.6(7)
C31 C34A C37A 108.2(5)
C36A C34A C35A 109.4(6)
C31 C34A C35A 107.4(7)
C37A C34A C35A 109.6(7)
C31 C34B C35B 111.1(13)
C31 C34B C37B 110.4(12)
C35B C34B C37B 110.2(12)
C31 C34B C36B 105.6(11)
C35B C34B C36B 109.6(13)
C37B C34B C36B 109.9(12)
C42 N38 N39 103.8(2)
N38 N39 C40 113.3(2)
N39 C40 C41 104.7(3)
N39 C40 C43 122.4(3)
C41 C40 C43 132.9(3)
C40 C41 C42 106.4(3)
N38 C42 C41 111.7(3)
C40 C43 C45 109.2(3)
C40 C43 C46 108.7(3)
C45 C43 C46 109.4(3)
C40 C43 C44 109.4(3)
C45 C43 C44 110.4(4)
C46 C43 C44 109.6(3)
C51 N47 N48 103.8(2)
C49 N48 N47 113.3(2)
N48 C49 C50 105.1(3)
N48 C49 C52 122.6(3)
C50 C49 C52 132.2(3)
C49 C50 C51 105.9(3)
N47 C51 C50 111.8(3)
C49 C52 C53 109.8(3)
C49 C52 C55 109.4(3)
C53 C52 C55 109.0(3)
C49 C52 C54 109.1(3)
C53 C52 C54 109.8(4)
C55 C52 C54 109.8(3)
C60 N56 N57 104.2(2)
C58 N57 N56 113.0(2)
N57 C58 C59 105.5(2)
N57 C58 C61 122.6(2)
C59 C58 C61 131.9(2)
C58 C59 C60 105.7(2)
N56 C60 C59 111.5(3)
C58 C61 C63 109.3(2)
C58 C61 C64 109.7(2)
C63 C61 C64 109.8(3)
C58 C61 C62 109.4(2)
C63 C61 C62 108.6(3)
C64 C61 C62 110.1(3)
C69 N65 N66 104.1(2)
C67 N66 N65 112.9(2)
N66 C67 C68 105.4(2)
N66 C67 C70 122.6(2)
C68 C67 C70 132.0(2)
C67 C68 C69 106.1(2)
N65 C69 C68 111.5(3)
C67 C70 C71 109.3(2)
C67 C70 C72 110.0(2)
C71 C70 C72 110.5(3)
C67 C70 C73 109.2(3)
C71 C70 C73 109.1(3)
C72 C70 C73 108.7(3)
O75A Cl74 O76A 113.0(4)
O75A Cl74 O77A 115.5(4)
O76A Cl74 O77A 106.1(4)
O75A Cl74 O78A 111.0(4)
O76A Cl74 O78A 105.6(4)
O77A Cl74 O78A 104.9(4)
O77B Cl74 O76B 115.3(4)
O77B Cl74 O78B 111.5(4)
O76B Cl74 O78B 107.1(4)
O77B Cl74 O75B 111.9(4)
O76B Cl74 O75B 106.4(4)
O78B Cl74 O75B 103.9(4)
O78C Cl74 O76C 111.5(6)
O78C Cl74 O75C 110.7(6)
O76C Cl74 O75C 112.0(6)
O78C Cl74 O77C 111.1(6)
O76C Cl74 O77C 107.7(6)
O75C Cl74 O77C 103.5(5)
O82A Cl7A O81A 115.9(4)
O82A Cl7A O80A 109.8(4)
O81A Cl7A O80A 111.8(5)
O82A Cl7A O83A 107.7(5)
O81A Cl7A O83A 109.6(5)
O80A Cl7A O83A 100.9(5)
O81B Cl7B O80B 114.3(6)
O81B Cl7B O83B 117.0(6)
O80B Cl7B O83B 110.5(5)
O81B Cl7B O82B 105.0(6)
O80B Cl7B O82B 107.8(6)
O83B Cl7B O82B 100.9(6)
O80C Cl7C O81C 115.7(5)
O80C Cl7C O82C 116.5(5)
O81C Cl7C O82C 110.4(5)
O80C Cl7C O83C 108.8(5)
O81C Cl7C O83C 101.3(5)
O82C Cl7C O83C 102.1(5)

loop_
_geom_bond_atom_site_label_1
_geom_bond_atom_site_label_2
_geom_bond_distance
Zn1 N2 1.986(2)
Zn1 N11 1.989(2)
Zn1 N29 1.992(2)
Zn1 N20 1.996(2)
N2 C6 1.334(3)
N2 N3 1.362(3)
N3 C4 1.343(3)
C4 C5 1.380(4)
C4 C7 1.509(4)
C5 C6 1.385(4)
C7 C8 1.529(4)
C7 C9 1.532(4)
C7 C10 1.532(4)
N11 C15 1.340(3)
N11 N12 1.360(3)
N12 C13 1.350(3)
C13 C14 1.376(4)
C13 C16 1.507(4)
C14 C15 1.389(4)
C16 C18 1.525(4)
C16 C19 1.531(4)
C16 C17 1.540(4)
N20 C24 1.330(4)
N20 N21 1.357(3)
N21 C22 1.342(3)
C22 C23 1.376(4)
C22 C25B 1.491(16)
C22 C25A 1.523(8)
C23 C24 1.384(4)
C25A C27A 1.534(8)
C25A C26A 1.537(9)
C25A C28A 1.540(11)
C25B C26B 1.514(16)
C25B C27B 1.522(16)
C25B C28B 1.546(16)
N29 C33 1.332(3)
N29 N30 1.360(3)
N30 C31 1.345(3)
C31 C32 1.374(4)
C31 C34B 1.494(15)
C31 C34A 1.530(8)
C32 C33 1.381(4)
C34A C36A 1.526(11)
C34A C37A 1.534(7)
C34A C35A 1.553(9)
C34B C35B 1.519(15)
C34B C37B 1.522(15)
C34B C36B 1.541(15)
N38 C42 1.318(4)
N38 N39 1.349(3)
N39 C40 1.350(3)
C40 C41 1.367(5)
C40 C43 1.510(4)
C41 C42 1.380(5)
C43 C45 1.521(5)
C43 C46 1.530(5)
C43 C44 1.531(5)
N47 C51 1.313(4)
N47 N48 1.353(3)
N48 C49 1.341(3)
C49 C50 1.369(5)
C49 C52 1.509(4)
C50 C51 1.385(5)
C52 C53 1.521(5)
C52 C55 1.523(5)
C52 C54 1.538(5)
N56 C60 1.322(4)
N56 N57 1.356(3)
N57 C58 1.345(3)
C58 C59 1.376(4)
C58 C61 1.510(4)
C59 C60 1.392(4)
C61 C63 1.525(4)
C61 C64 1.529(4)
C61 C62 1.530(4)
N65 C69 1.319(4)
N65 N66 1.354(3)
N66 C67 1.346(3)
C67 C68 1.366(4)
C67 C70 1.513(4)
C68 C69 1.388(4)
C70 C71 1.522(4)
C70 C72 1.524(5)
C70 C73 1.529(4)
Cl74 O75A 1.373(5)
Cl74 O76A 1.427(5)
Cl74 O77A 1.439(6)
Cl74 O78A 1.459(5)
Cl74 O77B 1.368(5)
Cl74 O76B 1.428(6)
Cl74 O78B 1.436(5)
Cl74 O75B 1.446(5)
Cl74 O78C 1.383(7)
Cl74 O76C 1.405(7)
Cl74 O75C 1.431(6)
Cl74 O77C 1.451(6)
Cl7A O82A 1.349(6)
Cl7A O81A 1.380(6)
Cl7A O80A 1.443(6)
Cl7A O83A 1.505(6)
Cl7B O81B 1.347(6)
Cl7B O80B 1.375(6)
Cl7B O83B 1.429(7)
Cl7B O82B 1.507(7)
Cl7C O80C 1.347(6)
Cl7C O81C 1.400(6)
Cl7C O82C 1.403(6)
Cl7C O83C 1.528(7)

loop_
_geom_hbond_atom_site_label_D
_geom_hbond_atom_site_label_H
_geom_hbond_atom_site_label_A
_geom_hbond_distance_DH
_geom_hbond_distance_HA
_geom_hbond_distance_DA
_geom_hbond_angle_DHA
_geom_hbond_site_symmetry_A
N3 H3 N38 0.88 1.93 2.798(3) 166.9 .
N12 H12 N47 0.88 1.94 2.801(3) 167.3 .
N21 H21 N56 0.88 1.96 2.816(3) 165.2 .
N30 H30 N65 0.88 1.96 2.818(3) 165.5 .
N39 H39 O80A 0.88 2.07 2.937(6) 170.4 .
N39 H39 O80B 0.88 1.92 2.772(6) 161.8 .
N39 H39 O80C 0.88 2.07 2.920(6) 161.0 .
N48 H48 O75A 0.88 2.09 2.934(6) 160.8 .
N48 H48 O75B 0.88 2.04 2.914(6) 171.4 .
N48 H48 O75C 0.88 1.94 2.799(7) 165.5 .
N57 H57 O81A 0.88 2.09 2.916(6) 156.1 1_655
N57 H57 O81B 0.88 1.86 2.708(7) 160.7 1_655
N57 H57 O81C 0.88 2.10 2.967(7) 169.4 1_655
N66 H66 O76A 0.88 2.13 3.001(7) 170.2 1_565
N66 H66 O77B 0.88 2.03 2.857(6) 156.1 1_565
N66 H66 O77C 0.88 1.92 2.770(8) 162.9 1_565
